data_4061173
_journal_name_full Organometallics
_journal_year 2004
_chemical_formula_sum 'C35 H41 N O3 Ti'
_chemical_formula_weight 571.59
_space_group_IT_number 19
_symmetry_cell_setting orthorhombic
_symmetry_space_group_name_Hall 'P 2ac 2ab'
_symmetry_space_group_name_H-M 'P 21 21 21'
_cell_angle_alpha 90.00
_cell_angle_beta 90.00
_cell_angle_gamma 90.00
_cell_formula_units_Z 4
_cell_length_a 11.1230(4)
_cell_length_b 13.5580(4)
_cell_length_c 19.8870(7)
_cell_measurement_temperature 110(2)
_cell_volume 2999.07(17)
_diffrn_ambient_temperature 110(2)
_exptl_crystal_density_diffrn 1.266
_cod_depositor_comments
;
The following automatic conversions were performed:

'_symmetry_cell_setting' tag value 'orthorombic' was replaced with
'orthorhombic' value.

Automatic conversion script
Id: cif_fix_values 1646 2011-03-28 12:23:43Z adriana 
;
_cod_database_code 4061173

loop_
_symmetry_equiv_pos_as_xyz
'x, y, z'
'-x+1/2, -y, z+1/2'
'x+1/2, -y+1/2, -z'
'-x, y+1/2, -z+1/2'

loop_
_atom_site_label
_atom_site_type_symbol
_atom_site_fract_x
_atom_site_fract_y
_atom_site_fract_z
_atom_site_U_iso_or_equiv
_atom_site_adp_type
_atom_site_occupancy
_atom_site_symmetry_multiplicity
_atom_site_calc_flag
_atom_site_refinement_flags
_atom_site_disorder_assembly
_atom_site_disorder_group
Ti1 Ti -0.15077(6) 0.46867(5) 0.67553(3) 0.02463(17) Uani 1 1 d . . .
O2 O 0.0016(2) 0.41370(18) 0.66864(12) 0.0274(6) Uani 1 1 d . . .
O3 O -0.2979(2) 0.51126(18) 0.70827(11) 0.0271(6) Uani 1 1 d . . .
N4 N -0.1090(3) 0.4517(2) 0.79259(14) 0.0238(7) Uani 1 1 d . . .
O5 O -0.2151(2) 0.31067(18) 0.70614(13) 0.0301(7) Uani 1 1 d . . .
C6 C -0.0891(4) 0.6155(3) 0.6596(2) 0.0321(10) Uani 1 1 d . . .
H6A H -0.1603 0.6562 0.6486 0.039 Uiso 1 1 calc R . .
H6B H -0.0575 0.6399 0.7030 0.039 Uiso 1 1 calc R . .
C7 C -0.1969(4) 0.4311(3) 0.57487(19) 0.0297(10) Uani 1 1 d . . .
H7A H -0.1489 0.4741 0.5449 0.036 Uiso 1 1 calc R . .
H7B H -0.1689 0.3627 0.5671 0.036 Uiso 1 1 calc R . .
C8 C 0.0026(4) 0.6360(3) 0.60836(19) 0.0286(10) Uani 1 1 d . . .
C9 C 0.1245(4) 0.6109(3) 0.6177(2) 0.0321(10) Uani 1 1 d . . .
H9 H 0.1482 0.5793 0.6582 0.038 Uiso 1 1 calc R . .
C10 C 0.2109(4) 0.6313(3) 0.5690(2) 0.0419(12) Uani 1 1 d . . .
H10 H 0.2928 0.6147 0.5768 0.050 Uiso 1 1 calc R . .
C11 C 0.1771(5) 0.6756(3) 0.5094(2) 0.0521(14) Uani 1 1 d . . .
H11 H 0.2358 0.6905 0.4762 0.063 Uiso 1 1 calc R . .
C12 C 0.0581(5) 0.6983(4) 0.4983(2) 0.0490(13) Uani 1 1 d . . .
H12 H 0.0348 0.7279 0.4571 0.059 Uiso 1 1 calc R . .
C13 C -0.0280(4) 0.6783(3) 0.5467(2) 0.0378(11) Uani 1 1 d . . .
H13 H -0.1098 0.6937 0.5378 0.045 Uiso 1 1 calc R . .
C14 C -0.3234(4) 0.4363(3) 0.55154(18) 0.0303(10) Uani 1 1 d . . .
C15 C -0.3718(4) 0.5235(3) 0.52646(18) 0.0353(10) Uani 1 1 d . . .
H15 H -0.3226 0.5807 0.5239 0.042 Uiso 1 1 calc R . .
C16 C -0.4911(4) 0.5289(4) 0.5050(2) 0.0447(12) Uani 1 1 d . . .
H16 H -0.5227 0.5893 0.4884 0.054 Uiso 1 1 calc R . .
C17 C -0.5635(4) 0.4452(4) 0.5080(2) 0.0507(14) Uani 1 1 d . . .
H17 H -0.6445 0.4481 0.4929 0.061 Uiso 1 1 calc R . .
C18 C -0.5175(4) 0.3583(4) 0.5329(2) 0.0475(13) Uani 1 1 d . . .
H18 H -0.5668 0.3012 0.5353 0.057 Uiso 1 1 calc R . .
C19 C -0.3983(4) 0.3542(3) 0.5547(2) 0.0389(11) Uani 1 1 d . . .
H19 H -0.3677 0.2940 0.5722 0.047 Uiso 1 1 calc R . .
C20 C 0.0957(4) 0.3776(3) 0.70389(19) 0.0248(9) Uani 1 1 d . . .
C21 C 0.1808(3) 0.3180(3) 0.6713(2) 0.0257(9) Uani 1 1 d . . .
C22 C 0.2795(4) 0.2845(3) 0.7073(2) 0.0284(10) Uani 1 1 d . . .
H22 H 0.3379 0.2450 0.6852 0.034 Uiso 1 1 calc R . .
C23 C 0.2953(4) 0.3076(3) 0.7755(2) 0.0303(10) Uani 1 1 d . . .
C24 C 0.2088(4) 0.3645(3) 0.80690(19) 0.0286(10) Uani 1 1 d . . .
H24 H 0.2175 0.3794 0.8533 0.034 Uiso 1 1 calc R . .
C25 C 0.1080(4) 0.4010(3) 0.77197(19) 0.0235(9) Uani 1 1 d . . .
C26 C 0.0217(3) 0.4705(3) 0.80522(18) 0.0286(9) Uani 1 1 d . . .
H26A H 0.0357 0.4680 0.8543 0.034 Uiso 1 1 calc R . .
H26B H 0.0406 0.5383 0.7900 0.034 Uiso 1 1 calc R . .
C27 C -0.1425(4) 0.3524(3) 0.81772(19) 0.0290(9) Uani 1 1 d . . .
H27A H -0.1669 0.3573 0.8655 0.035 Uiso 1 1 calc R . .
H27B H -0.0719 0.3082 0.8150 0.035 Uiso 1 1 calc R . .
C28 C -0.2457(4) 0.3084(3) 0.77685(19) 0.0305(10) Uani 1 1 d . . .
H28A H -0.2604 0.2395 0.7912 0.037 Uiso 1 1 calc R . .
H28B H -0.3201 0.3468 0.7847 0.037 Uiso 1 1 calc R . .
C29 C -0.1738(3) 0.5321(3) 0.83031(18) 0.0272(9) Uani 1 1 d . . .
H29A H -0.1499 0.5281 0.8782 0.033 Uiso 1 1 calc R . .
H29B H -0.1455 0.5964 0.8129 0.033 Uiso 1 1 calc R . .
C30 C -0.1494(4) 0.2252(3) 0.6858(2) 0.0364(10) Uani 1 1 d . . .
H30A H -0.1957 0.1659 0.6969 0.055 Uiso 1 1 calc R . .
H30B H -0.0721 0.2235 0.7093 0.055 Uiso 1 1 calc R . .
H30C H -0.1355 0.2277 0.6371 0.055 Uiso 1 1 calc R . .
C31 C -0.3078(3) 0.5309(3) 0.82691(18) 0.0285(8) Uani 1 1 d . . .
C32 C -0.3772(4) 0.5436(3) 0.88406(18) 0.0275(10) Uani 1 1 d . . .
H32 H -0.3388 0.5476 0.9266 0.033 Uiso 1 1 calc R . .
C33 C -0.5024(4) 0.5507(3) 0.88072(19) 0.0291(10) Uani 1 1 d . . .
C34 C -0.5561(4) 0.5428(3) 0.81785(19) 0.0296(9) Uani 1 1 d . . .
H34 H -0.6412 0.5475 0.8149 0.035 Uiso 1 1 calc R . .
C35 C -0.4908(4) 0.5283(3) 0.75891(18) 0.0268(9) Uani 1 1 d . . .
C36 C -0.3663(4) 0.5241(3) 0.76391(17) 0.0258(9) Uani 1 1 d . . .
C37 C -0.5516(4) 0.5179(3) 0.69135(18) 0.0349(10) Uani 1 1 d . . .
H37A H -0.6390 0.5168 0.6975 0.052 Uiso 1 1 calc R . .
H37B H -0.5257 0.4563 0.6700 0.052 Uiso 1 1 calc R . .
H37C H -0.5295 0.5738 0.6627 0.052 Uiso 1 1 calc R . .
C38 C -0.5766(4) 0.5666(3) 0.9434(2) 0.0381(11) Uani 1 1 d . . .
H38A H -0.5454 0.6237 0.9681 0.057 Uiso 1 1 calc R . .
H38B H -0.5721 0.5078 0.9719 0.057 Uiso 1 1 calc R . .
H38C H -0.6605 0.5788 0.9308 0.057 Uiso 1 1 calc R . .
C39 C 0.1648(4) 0.2939(3) 0.59738(19) 0.0336(10) Uani 1 1 d . . .
H39A H 0.1711 0.3546 0.5708 0.050 Uiso 1 1 calc R . .
H39B H 0.0855 0.2642 0.5903 0.050 Uiso 1 1 calc R . .
H39C H 0.2274 0.2475 0.5832 0.050 Uiso 1 1 calc R . .
C40 C 0.4042(4) 0.2700(3) 0.8126(2) 0.0321(10) Uani 1 1 d . . .
H40A H 0.3794 0.2199 0.8453 0.048 Uiso 1 1 calc R . .
H40B H 0.4433 0.3248 0.8361 0.048 Uiso 1 1 calc R . .
H40C H 0.4608 0.2408 0.7804 0.048 Uiso 1 1 calc R . .

loop_
_atom_site_aniso_label
_atom_site_aniso_U_11
_atom_site_aniso_U_22
_atom_site_aniso_U_33
_atom_site_aniso_U_23
_atom_site_aniso_U_13
_atom_site_aniso_U_12
Ti1 0.0191(4) 0.0315(3) 0.0232(3) 0.0005(3) -0.0001(3) 0.0018(3)
O2 0.0227(16) 0.0355(14) 0.0241(14) 0.0013(13) -0.0005(13) 0.0041(12)
O3 0.0203(15) 0.0384(15) 0.0226(13) -0.0002(12) 0.0022(11) 0.0046(12)
N4 0.0187(18) 0.0295(17) 0.0232(15) -0.0002(14) 0.0002(13) -0.0019(14)
O5 0.0267(17) 0.0299(14) 0.0338(15) 0.0017(13) -0.0006(13) 0.0017(12)
C6 0.023(2) 0.036(2) 0.038(2) -0.0011(19) 0.0059(19) 0.0013(18)
C7 0.025(2) 0.040(2) 0.024(2) -0.0024(18) 0.0023(18) 0.0042(19)
C8 0.030(3) 0.028(2) 0.028(2) -0.0049(18) 0.0046(19) 0.0008(19)
C9 0.031(3) 0.031(2) 0.034(2) -0.0058(19) 0.000(2) -0.0015(19)
C10 0.028(3) 0.045(3) 0.052(3) -0.011(2) 0.009(2) -0.005(2)
C11 0.056(4) 0.049(3) 0.052(3) -0.008(2) 0.028(3) -0.021(3)
C12 0.066(4) 0.052(3) 0.028(2) 0.007(2) 0.005(2) -0.008(3)
C13 0.037(3) 0.039(2) 0.037(2) 0.008(2) 0.000(2) 0.002(2)
C14 0.023(3) 0.046(3) 0.0224(19) -0.0070(18) 0.0013(17) 0.003(2)
C15 0.036(3) 0.047(2) 0.0232(18) -0.006(2) 0.0019(19) 0.003(2)
C16 0.037(3) 0.064(3) 0.033(2) -0.007(3) -0.002(2) 0.019(3)
C17 0.026(3) 0.089(4) 0.037(3) -0.024(3) -0.008(2) 0.009(3)
C18 0.031(3) 0.056(3) 0.056(3) -0.023(3) 0.003(2) -0.002(3)
C19 0.030(3) 0.047(3) 0.040(2) -0.010(2) -0.001(2) 0.003(2)
C20 0.020(2) 0.025(2) 0.029(2) 0.0019(17) -0.0023(18) -0.0040(17)
C21 0.022(2) 0.0275(19) 0.0281(19) 0.0006(18) 0.0002(19) -0.0019(16)
C22 0.022(2) 0.026(2) 0.037(2) -0.0016(18) 0.0024(19) -0.0015(17)
C23 0.025(2) 0.030(2) 0.036(2) -0.0032(19) -0.006(2) -0.0032(19)
C24 0.024(2) 0.034(2) 0.028(2) -0.0010(18) -0.0007(18) -0.0046(18)
C25 0.016(2) 0.026(2) 0.028(2) 0.0002(18) 0.0017(17) -0.0020(16)
C26 0.023(2) 0.035(2) 0.028(2) -0.002(2) -0.0010(16) 0.000(2)
C27 0.030(2) 0.0298(19) 0.0270(19) 0.0033(18) 0.001(2) -0.0010(18)
C28 0.029(3) 0.031(2) 0.031(2) 0.0048(19) 0.0023(19) -0.0020(19)
C29 0.026(2) 0.0337(19) 0.0216(17) 0.001(2) -0.0019(17) 0.006(2)
C30 0.034(3) 0.031(2) 0.044(2) -0.0020(19) -0.005(2) 0.000(2)
C31 0.032(2) 0.0273(18) 0.0262(18) -0.002(2) 0.0011(19) 0.0022(18)
C32 0.030(3) 0.034(2) 0.0189(18) 0.0005(18) 0.0017(16) 0.0009(19)
C33 0.033(3) 0.029(2) 0.026(2) 0.0039(18) 0.0089(19) 0.0024(19)
C34 0.023(2) 0.030(2) 0.036(2) 0.002(2) 0.0053(18) 0.0027(18)
C35 0.025(2) 0.0269(19) 0.0285(19) 0.003(2) 0.0058(17) -0.001(2)
C36 0.025(3) 0.027(2) 0.0249(18) -0.0018(18) 0.0022(17) 0.003(2)
C37 0.025(2) 0.043(2) 0.036(2) -0.002(2) -0.0014(18) 0.001(2)
C38 0.034(3) 0.050(3) 0.030(2) 0.000(2) 0.008(2) 0.002(2)
C39 0.026(3) 0.043(2) 0.032(2) -0.0013(19) -0.001(2) 0.007(2)
C40 0.021(2) 0.039(2) 0.036(2) 0.001(2) -0.0036(19) 0.0038(18)

loop_
_geom_bond_atom_site_label_1
_geom_bond_atom_site_label_2
_geom_bond_distance
_geom_bond_site_symmetry_2
_geom_bond_publ_flag
Ti1 O3 1.854(3) . ?
Ti1 O2 1.856(3) . ?
Ti1 C7 2.128(4) . ?
Ti1 C6 2.129(4) . ?
Ti1 O5 2.339(3) . ?
Ti1 N4 2.385(3) . ?
O2 C20 1.351(4) . ?
O3 C36 1.354(4) . ?
N4 C27 1.484(5) . ?
N4 C26 1.496(5) . ?
N4 C29 1.507(5) . ?
O5 C30 1.428(5) . ?
O5 C28 1.447(5) . ?
C6 C8 1.467(5) . ?
C6 H6A 0.9900 . ?
C6 H6B 0.9900 . ?
C7 C14 1.483(6) . ?
C7 H7A 0.9900 . ?
C7 H7B 0.9900 . ?
C8 C13 1.395(5) . ?
C8 C9 1.410(6) . ?
C9 C10 1.392(6) . ?
C9 H9 0.9500 . ?
C10 C11 1.382(7) . ?
C10 H10 0.9500 . ?
C11 C12 1.377(7) . ?
C11 H11 0.9500 . ?
C12 C13 1.385(6) . ?
C12 H12 0.9500 . ?
C13 H13 0.9500 . ?
C14 C15 1.392(6) . ?
C14 C19 1.392(6) . ?
C15 C16 1.396(6) . ?
C15 H15 0.9500 . ?
C16 C17 1.393(7) . ?
C16 H16 0.9500 . ?
C17 C18 1.377(7) . ?
C17 H17 0.9500 . ?
C18 C19 1.396(6) . ?
C18 H18 0.9500 . ?
C19 H19 0.9500 . ?
C20 C25 1.397(5) . ?
C20 C21 1.404(5) . ?
C21 C22 1.387(5) . ?
C21 C39 1.516(5) . ?
C22 C23 1.403(6) . ?
C22 H22 0.9500 . ?
C23 C24 1.383(6) . ?
C23 C40 1.508(5) . ?
C24 C25 1.408(5) . ?
C24 H24 0.9500 . ?
C25 C26 1.499(5) . ?
C26 H26A 0.9900 . ?
C26 H26B 0.9900 . ?
C27 C28 1.528(5) . ?
C27 H27A 0.9900 . ?
C27 H27B 0.9900 . ?
C28 H28A 0.9900 . ?
C28 H28B 0.9900 . ?
C29 C31 1.492(5) . ?
C29 H29A 0.9900 . ?
C29 H29B 0.9900 . ?
C30 H30A 0.9800 . ?
C30 H30B 0.9800 . ?
C30 H30C 0.9800 . ?
C31 C32 1.385(5) . ?
C31 C36 1.414(5) . ?
C32 C33 1.397(5) . ?
C32 H32 0.9500 . ?
C33 C34 1.390(5) . ?
C33 C38 1.510(5) . ?
C34 C35 1.393(5) . ?
C34 H34 0.9500 . ?
C35 C36 1.390(5) . ?
C35 C37 1.511(5) . ?
C37 H37A 0.9800 . ?
C37 H37B 0.9800 . ?
C37 H37C 0.9800 . ?
C38 H38A 0.9800 . ?
C38 H38B 0.9800 . ?
C38 H38C 0.9800 . ?
C39 H39A 0.9800 . ?
C39 H39B 0.9800 . ?
C39 H39C 0.9800 . ?
C40 H40A 0.9800 . ?
C40 H40B 0.9800 . ?
C40 H40C 0.9800 . ?
